data_7028267
loop_
_publ_author_name
'Urbanov\'a, Iva'
'Jambor, Roman'
'R\%u\<zi\<cka, Ale\<s'
'Jir\'asko, Robert'
'Dost\'al, Libor'

_publ_section_title
;
 Synthesis and structure of N,C-chelated organoantimony(v) and
 organobismuth(v) compounds.
;
_journal_issue 2
_journal_name_full 'Dalton transactions (Cambridge, England : 2003)'
_journal_page_first 505
_journal_page_last 512
_journal_paper_doi 10.1039/c3dt51733k
_journal_volume 43
_journal_year 2014
_chemical_formula_moiety 'C19 H22 Cl4 N Sb'
_chemical_formula_sum 'C19 H22 Cl4 N Sb'
_chemical_formula_weight 527.93
_chemical_name_systematic
; 
 ? 
;
_space_group_IT_number 14
_symmetry_cell_setting monoclinic
_symmetry_space_group_name_Hall '-P 2ybc'
_symmetry_space_group_name_H-M 'P 1 21/c 1'
_atom_sites_solution_hydrogens geom
_atom_sites_solution_primary direct
_atom_sites_solution_secondary difmap
_audit_creation_method SHELXL-97
_cell_angle_alpha 90
_cell_angle_beta 94.589(5)
_cell_angle_gamma 90
_cell_formula_units_Z 4
_cell_length_a 10.4060(6)
_cell_length_b 12.1400(6)
_cell_length_c 16.5341(10)
_cell_measurement_reflns_used 16771
_cell_measurement_temperature 150(1)
_cell_measurement_theta_max 27.5
_cell_measurement_theta_min 1
_cell_volume 2082.0(2)
_computing_cell_refinement 'COLLECT and DENZO'
_computing_data_collection 'COLLECT (Hooft, 1998) and DENZO (Otwinowski & Minor, 1997)'
_computing_data_reduction 'COLLECT and DENZO'
_computing_molecular_graphics 'PLATON (Spek, 2003)'
_computing_publication_material 'SHELXL-97 (Sheldrick, 2008)'
_computing_structure_refinement 'SHELXL-97 (Sheldrick, 1997)'
_computing_structure_solution 'SIR92 (Altomare et al., 1994)'
_diffrn_ambient_temperature 150(1)
_diffrn_detector_area_resol_mean 9.091
_diffrn_measured_fraction_theta_full 0.983
_diffrn_measured_fraction_theta_max 0.983
_diffrn_measurement_device_type 'Bruker Nonius KappaCCD area detector'
_diffrn_measurement_method '\f and \w scans to fill the Ewald sphere'
_diffrn_radiation_monochromator graphite
_diffrn_radiation_source 'fine-focus sealed tube'
_diffrn_radiation_type MoK\a
_diffrn_radiation_wavelength 0.71073
_diffrn_reflns_av_R_equivalents 0.0623
_diffrn_reflns_av_sigmaI/netI 0.0501
_diffrn_reflns_limit_h_max 13
_diffrn_reflns_limit_h_min -12
_diffrn_reflns_limit_k_max 15
_diffrn_reflns_limit_k_min -15
_diffrn_reflns_limit_l_max 21
_diffrn_reflns_limit_l_min -17
_diffrn_reflns_number 16729
_diffrn_reflns_theta_full 27.50
_diffrn_reflns_theta_max 27.50
_diffrn_reflns_theta_min 1.96
_diffrn_standards_number 0
_exptl_absorpt_coefficient_mu 1.841
_exptl_absorpt_correction_T_max 0.875
_exptl_absorpt_correction_T_min 0.746
_exptl_absorpt_correction_type integration
_exptl_absorpt_process_details
;
Gaussian integration (Coppens, 1970)
;
_exptl_crystal_colour 'light brown'
_exptl_crystal_density_diffrn 1.684
_exptl_crystal_density_method 'not measured'
_exptl_crystal_description block
_exptl_crystal_F_000 1048
_exptl_crystal_size_max 0.27
_exptl_crystal_size_mid 0.20
_exptl_crystal_size_min 0.11
_refine_diff_density_max 0.483
_refine_diff_density_min -0.541
_refine_diff_density_rms 0.119
_refine_ls_extinction_method none
_refine_ls_goodness_of_fit_ref 1.114
_refine_ls_hydrogen_treatment constr
_refine_ls_matrix_type full
_refine_ls_number_parameters 226
_refine_ls_number_reflns 4706
_refine_ls_number_restraints 0
_refine_ls_restrained_S_all 1.114
_refine_ls_R_factor_all 0.0561
_refine_ls_R_factor_gt 0.0337
_refine_ls_shift/su_max 0.001
_refine_ls_shift/su_mean 0.000
_refine_ls_structure_factor_coef Fsqd
_refine_ls_weighting_details 'calc w=1/[\s^2^(Fo^2^)+(0.0015P)^2^+2.6028P] where P=(Fo^2^+2Fc^2^)/3'
_refine_ls_weighting_scheme calc
_refine_ls_wR_factor_gt 0.0546
_refine_ls_wR_factor_ref 0.0619
_reflns_number_gt 3694
_reflns_number_total 4706
_reflns_threshold_expression >2sigma(I)
_cod_data_source_file c3dt51733k.txt
_cod_data_source_block shelxl
_cod_original_sg_symbol_H-M 'P 21/c'
_cod_database_code 7028267

loop_
_symmetry_equiv_pos_as_xyz
'x, y, z'
'-x, y+1/2, -z+1/2'
'-x, -y, -z'
'x, -y-1/2, z-1/2'

loop_
_atom_site_label
_atom_site_type_symbol
_atom_site_fract_x
_atom_site_fract_y
_atom_site_fract_z
_atom_site_U_iso_or_equiv
_atom_site_adp_type
_atom_site_occupancy
_atom_site_symmetry_multiplicity
_atom_site_calc_flag
_atom_site_refinement_flags
Sb1 Sb 0.64248(2) 0.194796(18) 0.625922(13) 0.01756(6) Uani 1 1 d .
Cl2 Cl 0.78050(8) 0.07207(7) 0.56120(5) 0.02625(18) Uani 1 1 d .
Cl1 Cl 0.51118(7) 0.32169(7) 0.69458(5) 0.02723(19) Uani 1 1 d .
Cl4 Cl 0.49680(9) 0.05059(8) 0.64298(6) 0.0354(2) Uani 1 1 d .
Cl3 Cl 0.76444(8) 0.16217(7) 0.74770(5) 0.02771(19) Uani 1 1 d .
C12 C 1.1407(3) 0.3400(3) 0.6307(2) 0.0245(7) Uani 1 1 d .
H12 H 1.2117 0.3187 0.6037 0.029 Uiso 1 1 d R
N1 N 0.7828(2) 0.3341(2) 0.60145(15) 0.0165(5) Uani 1 1 d .
C13 C 1.0169(3) 0.3223(3) 0.5937(2) 0.0199(7) Uani 1 1 d .
C8 C 0.9128(3) 0.3540(3) 0.63752(19) 0.0173(7) Uani 1 1 d .
C14 C 0.8194(3) 0.4510(3) 0.75787(19) 0.0214(7) Uani 1 1 d .
H14 H 0.7382 0.4251 0.7301 0.026 Uiso 1 1 d R
C1 C 0.5605(3) 0.2588(3) 0.51403(19) 0.0206(7) Uani 1 1 d .
C11 C 1.1601(3) 0.3875(3) 0.7059(2) 0.0271(8) Uani 1 1 d .
H11 H 1.2435 0.3989 0.7289 0.033 Uiso 1 1 d R
C15 C 0.8216(3) 0.5772(3) 0.7530(2) 0.0273(8) Uani 1 1 d .
H15A H 0.9025 0.6041 0.7773 0.033 Uiso 1 1 d R
H15B H 0.7525 0.6067 0.7815 0.033 Uiso 1 1 d R
H15C H 0.8111 0.5995 0.6972 0.033 Uiso 1 1 d R
C5 C 0.4118(3) 0.2726(3) 0.3978(2) 0.0351(9) Uani 1 1 d .
H5 H 0.3410 0.2455 0.3659 0.042 Uiso 1 1 d R
C6 C 0.4549(3) 0.2180(3) 0.4686(2) 0.0268(8) Uani 1 1 d .
H6 H 0.4136 0.1548 0.4851 0.032 Uiso 1 1 d R
C3 C 0.5789(3) 0.4078(3) 0.4197(2) 0.0277(8) Uani 1 1 d .
H3 H 0.6198 0.4714 0.4038 0.033 Uiso 1 1 d R
C2 C 0.6235(3) 0.3531(3) 0.48990(19) 0.0198(7) Uani 1 1 d .
C4 C 0.4726(3) 0.3674(4) 0.3740(2) 0.0355(9) Uani 1 1 d .
H4 H 0.4420 0.4039 0.3269 0.043 Uiso 1 1 d R
C17 C 1.0031(3) 0.2701(3) 0.5096(2) 0.0216(7) Uani 1 1 d .
H17 H 0.9126 0.2487 0.4983 0.026 Uiso 1 1 d R
C7 C 0.7418(3) 0.3856(3) 0.53686(19) 0.0195(7) Uani 1 1 d .
H7 H 0.7885 0.4453 0.5198 0.023 Uiso 1 1 d R
C9 C 0.9299(3) 0.4040(3) 0.71366(19) 0.0190(7) Uani 1 1 d .
C10 C 1.0556(3) 0.4193(3) 0.7472(2) 0.0243(7) Uani 1 1 d .
H10 H 1.0697 0.4508 0.7984 0.029 Uiso 1 1 d R
C18 C 1.0371(4) 0.3514(3) 0.4440(2) 0.0341(9) Uani 1 1 d .
H18A H 0.9852 0.4163 0.4472 0.041 Uiso 1 1 d R
H18B H 1.0206 0.3182 0.3915 0.041 Uiso 1 1 d R
H18C H 1.1266 0.3709 0.4523 0.041 Uiso 1 1 d R
C19 C 1.0852(3) 0.1665(3) 0.5055(2) 0.0319(9) Uani 1 1 d .
H19A H 1.1743 0.1850 0.5180 0.038 Uiso 1 1 d R
H19B H 1.0740 0.1356 0.4520 0.038 Uiso 1 1 d R
H19C H 1.0591 0.1137 0.5442 0.038 Uiso 1 1 d R
C16 C 0.8228(3) 0.4146(3) 0.8461(2) 0.0306(8) Uani 1 1 d .
H16A H 0.8260 0.3357 0.8492 0.037 Uiso 1 1 d R
H16B H 0.7466 0.4406 0.8692 0.037 Uiso 1 1 d R
H16C H 0.8977 0.4450 0.8757 0.037 Uiso 1 1 d R

loop_
_atom_site_aniso_label
_atom_site_aniso_U_11
_atom_site_aniso_U_22
_atom_site_aniso_U_33
_atom_site_aniso_U_23
_atom_site_aniso_U_13
_atom_site_aniso_U_12
Sb1 0.01660(10) 0.01708(10) 0.01952(11) 0.00058(9) 0.00475(7) -0.00045(10)
Cl2 0.0303(4) 0.0210(4) 0.0287(5) -0.0006(4) 0.0106(3) 0.0047(4)
Cl1 0.0219(4) 0.0298(5) 0.0312(5) -0.0041(4) 0.0098(3) 0.0039(4)
Cl4 0.0349(5) 0.0282(5) 0.0450(6) -0.0015(4) 0.0148(4) -0.0137(4)
Cl3 0.0341(4) 0.0269(5) 0.0219(4) 0.0056(3) 0.0009(3) 0.0027(4)
C12 0.0175(15) 0.0212(16) 0.035(2) -0.0053(16) 0.0054(13) 0.0010(15)
N1 0.0154(12) 0.0173(14) 0.0173(14) -0.0005(11) 0.0046(10) 0.0014(11)
C13 0.0182(15) 0.0162(16) 0.0256(17) 0.0009(14) 0.0024(13) -0.0016(13)
C8 0.0160(15) 0.0149(15) 0.0208(17) 0.0022(13) -0.0004(12) -0.0001(13)
C14 0.0210(16) 0.0257(18) 0.0173(17) -0.0031(14) 0.0016(13) -0.0002(14)
C1 0.0175(15) 0.0227(17) 0.0216(18) -0.0020(14) 0.0014(13) 0.0047(14)
C11 0.0155(16) 0.0283(19) 0.037(2) -0.0032(16) -0.0030(14) -0.0028(15)
C15 0.0245(17) 0.0293(19) 0.0284(19) 0.0010(16) 0.0043(14) 0.0062(16)
C5 0.0229(17) 0.051(3) 0.031(2) -0.0085(18) -0.0063(15) 0.0005(18)
C6 0.0203(16) 0.030(2) 0.030(2) -0.0034(15) 0.0027(14) -0.0019(15)
C3 0.0285(18) 0.033(2) 0.0219(18) 0.0018(16) 0.0011(14) 0.0032(16)
C2 0.0206(16) 0.0197(16) 0.0190(17) -0.0011(13) 0.0021(13) 0.0030(14)
C4 0.0296(19) 0.050(3) 0.025(2) 0.0040(18) -0.0066(16) 0.0069(19)
C17 0.0192(15) 0.0209(17) 0.0255(18) -0.0032(14) 0.0063(13) -0.0001(14)
C7 0.0214(16) 0.0176(16) 0.0202(17) 0.0001(14) 0.0056(13) 0.0011(14)
C9 0.0194(15) 0.0186(16) 0.0188(17) -0.0008(13) 0.0013(12) -0.0021(14)
C10 0.0238(17) 0.0274(18) 0.0209(18) -0.0039(15) -0.0026(13) -0.0002(15)
C18 0.043(2) 0.032(2) 0.029(2) -0.0023(16) 0.0147(17) -0.0067(18)
C19 0.0261(18) 0.032(2) 0.039(2) -0.0148(17) 0.0078(15) 0.0039(16)
C16 0.037(2) 0.030(2) 0.025(2) -0.0018(16) 0.0045(15) 0.0056(17)

loop_
_atom_type_symbol
_atom_type_description
_atom_type_scat_dispersion_real
_atom_type_scat_dispersion_imag
_atom_type_scat_source
C C 0.0033 0.0016 'International Tables Vol C Tables 4.2.6.8 and 6.1.1.4'
H H 0.0000 0.0000 'International Tables Vol C Tables 4.2.6.8 and 6.1.1.4'
N N 0.0061 0.0033 'International Tables Vol C Tables 4.2.6.8 and 6.1.1.4'
Sb Sb -0.5866 1.5461 'International Tables Vol C Tables 4.2.6.8 and 6.1.1.4'
Cl Cl 0.1484 0.1585 'International Tables Vol C Tables 4.2.6.8 and 6.1.1.4'

loop_
_exptl_crystal_face_index_h
_exptl_crystal_face_index_k
_exptl_crystal_face_index_l
_exptl_crystal_face_perp_dist
0 0 -1 0.029
0 0 1 0.099
-1 0 0 0.128
1 0 0 0.092
0 1 0 0.015
0 -1 0 0.057
1 0 -1 0.039
0 1 -1 0.010

loop_
_geom_angle_atom_site_label_1
_geom_angle_atom_site_label_2
_geom_angle_atom_site_label_3
_geom_angle
C1 Sb1 N1 78.08(11)
C1 Sb1 Cl3 166.03(9)
N1 Sb1 Cl3 88.12(7)
C1 Sb1 Cl4 99.17(9)
N1 Sb1 Cl4 176.74(7)
Cl3 Sb1 Cl4 94.70(3)
C1 Sb1 Cl2 92.98(9)
N1 Sb1 Cl2 88.07(6)
Cl3 Sb1 Cl2 88.60(3)
Cl4 Sb1 Cl2 90.34(3)
C1 Sb1 Cl1 88.46(9)
N1 Sb1 Cl1 90.29(6)
Cl3 Sb1 Cl1 89.52(3)
Cl4 Sb1 Cl1 91.39(3)
Cl2 Sb1 Cl1 177.55(3)
C11 C12 C13 121.6(3)
C11 C12 H12 119.2
C13 C12 H12 119.2
C7 N1 C8 119.9(3)
C7 N1 Sb1 109.4(2)
C8 N1 Sb1 129.47(19)
C12 C13 C8 117.1(3)
C12 C13 C17 118.6(3)
C8 C13 C17 124.3(3)
C9 C8 C13 122.4(3)
C9 C8 N1 119.3(3)
C13 C8 N1 118.3(3)
C16 C14 C9 113.0(3)
C16 C14 C15 109.9(3)
C9 C14 C15 109.5(3)
C16 C14 H14 108.0
C9 C14 H14 108.1
C15 C14 H14 108.2
C6 C1 C2 120.9(3)
C6 C1 Sb1 126.4(3)
C2 C1 Sb1 112.6(2)
C12 C11 C10 120.0(3)
C12 C11 H11 119.9
C10 C11 H11 120.0
C14 C15 H15A 109.6
C14 C15 H15B 109.4
H15A C15 H15B 109.5
C14 C15 H15C 109.4
H15A C15 H15C 109.5
H15B C15 H15C 109.5
C4 C5 C6 120.8(3)
C4 C5 H5 119.5
C6 C5 H5 119.7
C1 C6 C5 118.7(3)
C1 C6 H6 120.3
C5 C6 H6 121.0
C4 C3 C2 119.3(3)
C4 C3 H3 120.4
C2 C3 H3 120.3
C3 C2 C1 120.0(3)
C3 C2 C7 122.0(3)
C1 C2 C7 117.8(3)
C3 C4 C5 120.3(4)
C3 C4 H4 119.7
C5 C4 H4 120.0
C13 C17 C19 111.8(3)
C13 C17 C18 111.6(3)
C19 C17 C18 109.7(3)
C13 C17 H17 107.7
C19 C17 H17 107.8
C18 C17 H17 108.0
N1 C7 C2 121.6(3)
N1 C7 H7 119.1
C2 C7 H7 119.3
C10 C9 C8 117.7(3)
C10 C9 C14 118.7(3)
C8 C9 C14 123.3(3)
C11 C10 C9 121.1(3)
C11 C10 H10 119.4
C9 C10 H10 119.4
C17 C18 H18A 109.1
C17 C18 H18B 109.7
H18A C18 H18B 109.5
C17 C18 H18C 109.6
H18A C18 H18C 109.5
H18B C18 H18C 109.5
C17 C19 H19A 109.4
C17 C19 H19B 109.6
H19A C19 H19B 109.5
C17 C19 H19C 109.4
H19A C19 H19C 109.5
H19B C19 H19C 109.5
C14 C16 H16A 109.8
C14 C16 H16B 109.3
H16A C16 H16B 109.5
C14 C16 H16C 109.4
H16A C16 H16C 109.5
H16B C16 H16C 109.5

loop_
_geom_bond_atom_site_label_1
_geom_bond_atom_site_label_2
_geom_bond_distance
Sb1 C1 2.121(3)
Sb1 N1 2.291(2)
Sb1 Cl3 2.3265(9)
Sb1 Cl4 2.3475(9)
Sb1 Cl2 2.3819(8)
Sb1 Cl1 2.4035(8)
C12 C11 1.370(5)
C12 C13 1.398(4)
C12 H12 0.9300
N1 C7 1.281(4)
N1 C8 1.454(4)
C13 C8 1.404(4)
C13 C17 1.524(4)
C8 C9 1.396(4)
C14 C16 1.522(5)
C14 C9 1.522(4)
C14 C15 1.534(5)
C14 H14 0.9800
C1 C6 1.374(5)
C1 C2 1.394(5)
C11 C10 1.384(5)
C11 H11 0.9300
C15 H15A 0.9600
C15 H15B 0.9600
C15 H15C 0.9599
C5 C4 1.385(6)
C5 C6 1.388(5)
C5 H5 0.9299
C6 H6 0.9301
C3 C4 1.379(5)
C3 C2 1.384(5)
C3 H3 0.9301
C2 C7 1.456(4)
C4 H4 0.9300
C17 C19 1.526(5)
C17 C18 1.529(5)
C17 H17 0.9800
C7 H7 0.9299
C9 C10 1.392(4)
C10 H10 0.9300
C18 H18A 0.9601
C18 H18B 0.9600
C18 H18C 0.9600
C19 H19A 0.9601
C19 H19B 0.9600
C19 H19C 0.9601
C16 H16A 0.9600
C16 H16B 0.9600
C16 H16C 0.9600
